data_8105891
loop_
_publ_author_name
'Yang, Hai-Yan'
'He, Fang'
'Zhao, Yao-Min'
'Li, Hui'
'Wang, Hong-Fang'
'Li, Ying-Hua'

_publ_section_title
;
 Crystal structure of
 Bis{1-[(benzotriazol-1-yl)methyl]-1-H-1,3-(2-methyl-imidazol)}diiodidocadmium(II),
 [Cd(C11H11N5)2I2], C22H22N10I2Cd
;
_journal_issue 5
_journal_name_full 'Zeitschrift f\"ur Kristallographie - New Crystal Structures'
_journal_page_first 919
_journal_page_last 921
_journal_paper_doi 10.1515/ncrs-2019-0144
_journal_volume 234
_journal_year 2019
_chemical_formula_moiety 'C22 H22 Cd I2 N10'
_chemical_formula_sum 'C22 H22 Cd I2 N10'
_chemical_formula_weight 792.70
_space_group_crystal_system triclinic
_space_group_IT_number 2
_space_group_name_Hall '-P 1'
_space_group_name_H-M_alt 'P -1'
_atom_sites_solution_hydrogens geom
_atom_sites_solution_primary direct
_atom_sites_solution_secondary difmap
_cell_angle_alpha 103.372(7)
_cell_angle_beta 105.811(7)
_cell_angle_gamma 100.270(6)
_cell_formula_units_Z 2
_cell_length_a 10.5476(8)
_cell_length_b 11.1759(9)
_cell_length_c 12.7735(10)
_cell_measurement_reflns_used 1657
_cell_measurement_temperature 291(2)
_cell_measurement_theta_max 27.0120
_cell_measurement_theta_min 3.6720
_cell_volume 1361.8(2)
_computing_cell_refinement
;
CrysAlisPro, Agilent Technologies,
Version 1.171.36.28 (release 01-02-2013 CrysAlis171 .NET)
(compiled Feb  1 2013,16:14:44)
;
_computing_data_collection
;
CrysAlisPro, Agilent Technologies,
Version 1.171.36.28 (release 01-02-2013 CrysAlis171 .NET)
(compiled Feb  1 2013,16:14:44)
;
_computing_data_reduction
;
CrysAlisPro, Agilent Technologies,
Version 1.171.36.28 (release 01-02-2013 CrysAlis171 .NET)
(compiled Feb  1 2013,16:14:44)
;
_computing_molecular_graphics 'Olex2 (Dolomanov et al., 2009)'
_computing_publication_material 'Olex2 (Dolomanov et al., 2009)'
_computing_structure_refinement 'ShelXL (Sheldrick, 2008)'
_computing_structure_solution 'ShelXS (Sheldrick, 2008)'
_diffrn_ambient_temperature 291.15
_diffrn_detector_area_resol_mean 16.2312
_diffrn_measured_fraction_theta_full 0.999
_diffrn_measured_fraction_theta_max 0.999
_diffrn_measurement_device_type 'Xcalibur, Eos, Gemini'
_diffrn_measurement_method '\w scans'
_diffrn_orient_matrix_UB_11 -0.0196480000
_diffrn_orient_matrix_UB_12 -0.0457812000
_diffrn_orient_matrix_UB_13 -0.0542921000
_diffrn_orient_matrix_UB_21 0.0343912000
_diffrn_orient_matrix_UB_22 0.0456748000
_diffrn_orient_matrix_UB_23 -0.0202708000
_diffrn_orient_matrix_UB_31 0.0607251000
_diffrn_orient_matrix_UB_32 -0.0198289000
_diffrn_orient_matrix_UB_33 0.0175607000
_diffrn_radiation_monochromator graphite
_diffrn_radiation_type MoK\a
_diffrn_radiation_wavelength 0.71073
_diffrn_reflns_av_R_equivalents 0.0244
_diffrn_reflns_av_unetI/netI 0.0425
_diffrn_reflns_limit_h_max 13
_diffrn_reflns_limit_h_min -13
_diffrn_reflns_limit_k_max 13
_diffrn_reflns_limit_k_min -13
_diffrn_reflns_limit_l_max 15
_diffrn_reflns_limit_l_min -15
_diffrn_reflns_number 11352
_diffrn_reflns_theta_full 26.00
_diffrn_reflns_theta_max 26.37
_diffrn_reflns_theta_min 2.94
_diffrn_source 'Enhance (Mo) X-ray Source'
_exptl_absorpt_coefficient_mu 3.099
_exptl_absorpt_correction_T_max 1.00000
_exptl_absorpt_correction_T_min 0.98092
_exptl_absorpt_correction_type multi-scan
_exptl_absorpt_process_details
;
CrysAlisPro, Agilent Technologies,
Version 1.171.36.28 (release 01-02-2013 CrysAlis171 .NET)
(compiled Feb  1 2013,16:14:44)
Empirical absorption correction using spherical harmonics,
 implemented in SCALE3 ABSPACK scaling algorithm.
;
_exptl_crystal_colour
;
;
_exptl_crystal_density_diffrn 1.933
_exptl_crystal_density_method 'not measured'
_exptl_crystal_description
;
;
_exptl_crystal_F_000 756
_exptl_crystal_size_max 0.18
_exptl_crystal_size_mid 0.16
_exptl_crystal_size_min 0.15
_refine_diff_density_max 0.593
_refine_diff_density_min -0.797
_refine_diff_density_rms 0.096
_refine_ls_extinction_method none
_refine_ls_goodness_of_fit_ref 1.028
_refine_ls_hydrogen_treatment constr
_refine_ls_matrix_type full
_refine_ls_number_parameters 318
_refine_ls_number_reflns 5559
_refine_ls_number_restraints 0
_refine_ls_restrained_S_all 1.028
_refine_ls_R_factor_all 0.0465
_refine_ls_R_factor_gt 0.0324
_refine_ls_shift/su_max 0.001
_refine_ls_shift/su_mean 0.000
_refine_ls_structure_factor_coef Fsqd
_refine_ls_weighting_details 'calc w=1/[\s^2^(Fo^2^)+(0.0242P)^2^+0.0000P] where P=(Fo^2^+2Fc^2^)/3'
_refine_ls_weighting_scheme calc
_refine_ls_wR_factor_gt 0.0600
_refine_ls_wR_factor_ref 0.0661
_reflns_number_gt 4420
_reflns_number_total 5559
_reflns_threshold_expression >2sigma(I)
_cod_data_source_file suppl_ncrs-2019-0144_suppl.cif
_cod_data_source_block 2
_cod_original_cell_volume 1361.85(18)
_cod_database_code 8105891
_chemical_oxdiff_formula C1H1O1N1S1Cd1
_reflns_odcompleteness_completeness 67.44
_reflns_odcompleteness_iscentric 1
_reflns_odcompleteness_theta 26.32
_olex2_refinement_description
;
1. Fixed Uiso
 At 1.2 times of:
  All C(H) groups, All C(H,H) groups
 At 1.5 times of:
  All C(H,H,H) groups
2.a Secondary CH2 refined with riding coordinates:
 C5(H5A,H5B), C16(H16A,H16B)
2.b Aromatic/amide H refined with riding coordinates:
 C1(H1), C2(H2), C8(H8), C9(H9), C10(H10), C11(H11), C12(H12), C13(H13),
 C19(H19), C20(H20), C21(H21), C22(H22)
2.c Idealised Me refined as rotating group:
 C4(H4A,H4B,H4C), C15(H15A,H15B,H15C)
;

loop_
_space_group_symop_id
_space_group_symop_operation_xyz
1 'x, y, z'
2 '-x, -y, -z'

loop_
_atom_site_label
_atom_site_type_symbol
_atom_site_fract_x
_atom_site_fract_y
_atom_site_fract_z
_atom_site_U_iso_or_equiv
_atom_site_adp_type
_atom_site_occupancy
_atom_site_calc_flag
_atom_site_disorder_assembly
_atom_site_disorder_group
_atom_site_refinement_flags_posn
I1 I 0.19121(3) 0.59324(3) 0.63816(3) 0.05157(10) Uani 1 d . . .
I2 I 0.49783(3) 0.91981(3) 0.61728(3) 0.05145(10) Uani 1 d . . .
Cd1 Cd 0.45876(3) 0.72067(3) 0.70322(2) 0.03531(9) Uani 1 d . . .
N1 N 0.5325(3) 0.7962(3) 0.8956(3) 0.0371(8) Uani 1 d . . .
N2 N 0.6326(3) 0.9252(3) 1.0689(3) 0.0356(8) Uani 1 d . . .
N3 N 0.8528(3) 1.0031(3) 1.2178(3) 0.0405(8) Uani 1 d . . .
N4 N 0.9700(4) 1.0630(4) 1.2056(3) 0.0520(10) Uani 1 d . . .
N5 N 1.0717(3) 1.0319(4) 1.2667(3) 0.0564(10) Uani 1 d . . .
N6 N 0.6062(3) 0.6085(3) 0.6713(3) 0.0404(8) Uani 1 d . . .
N7 N 0.7301(3) 0.4706(3) 0.6683(3) 0.0432(9) Uani 1 d . . .
N8 N 0.8199(3) 0.3355(3) 0.7769(3) 0.0440(9) Uani 1 d . . .
N9 N 0.7281(4) 0.2864(4) 0.8231(4) 0.0623(11) Uani 1 d . . .
N10 N 0.7937(4) 0.2725(4) 0.9188(4) 0.0681(12) Uani 1 d . . .
C1 C 0.4548(4) 0.7701(4) 0.9631(4) 0.0423(10) Uani 1 d . . .
H1 H 0.3730 0.7078 0.9383 0.051 Uiso 1 calc . . R
C2 C 0.5150(4) 0.8479(4) 1.0695(4) 0.0469(11) Uani 1 d . . .
H2 H 0.4840 0.8497 1.1312 0.056 Uiso 1 calc . . R
C3 C 0.6402(4) 0.8914(4) 0.9620(3) 0.0333(9) Uani 1 d . . .
C4 C 0.7523(4) 0.9525(4) 0.9282(4) 0.0485(11) Uani 1 d . . .
H4A H 0.7625 1.0427 0.9482 0.073 Uiso 1 calc . . GR
H4B H 0.7317 0.9192 0.8475 0.073 Uiso 1 calc . . GR
H4C H 0.8355 0.9352 0.9671 0.073 Uiso 1 calc . . GR
C5 C 0.7260(4) 1.0301(4) 1.1652(4) 0.0444(10) Uani 1 d . . .
H5A H 0.7455 1.1044 1.1397 0.053 Uiso 1 calc . . R
H5B H 0.6816 1.0505 1.2218 0.053 Uiso 1 calc . . R
C6 C 0.8816(4) 0.9326(4) 1.2911(3) 0.0386(9) Uani 1 d . . .
C7 C 1.0225(4) 0.9524(4) 1.3215(4) 0.0435(10) Uani 1 d . . .
C8 C 1.0908(5) 0.8992(4) 1.4013(4) 0.0559(12) Uani 1 d . . .
H8 H 1.1851 0.9129 1.4239 0.067 Uiso 1 calc . . R
C9 C 1.0133(6) 0.8264(5) 1.4450(4) 0.0644(14) Uani 1 d . . .
H9 H 1.0560 0.7890 1.4980 0.077 Uiso 1 calc . . R
C10 C 0.8728(5) 0.8065(5) 1.4126(4) 0.0611(13) Uani 1 d . . .
H10 H 0.8242 0.7561 1.4446 0.073 Uiso 1 calc . . R
C11 C 0.8030(5) 0.8582(4) 1.3354(4) 0.0504(11) Uani 1 d . . .
H11 H 0.7087 0.8443 1.3139 0.061 Uiso 1 calc . . R
C12 C 0.7343(4) 0.6670(4) 0.6725(4) 0.0451(11) Uani 1 d . . .
H12 H 0.7632 0.7515 0.6748 0.054 Uiso 1 calc . . R
C13 C 0.8103(4) 0.5821(5) 0.6698(4) 0.0488(12) Uani 1 d . . .
H13 H 0.8996 0.5964 0.6690 0.059 Uiso 1 calc . . R
C14 C 0.6062(4) 0.4894(4) 0.6687(4) 0.0414(10) Uani 1 d . . .
C15 C 0.4902(4) 0.3913(5) 0.6651(5) 0.0727(17) Uani 1 d . . .
H15A H 0.4829 0.3125 0.6112 0.109 Uiso 1 calc . . GR
H15B H 0.4077 0.4177 0.6424 0.109 Uiso 1 calc . . GR
H15C H 0.5044 0.3798 0.7392 0.109 Uiso 1 calc . . GR
C16 C 0.7698(5) 0.3517(4) 0.6648(4) 0.0528(12) Uani 1 d . . .
H16A H 0.6918 0.2811 0.6179 0.063 Uiso 1 calc . . R
H16B H 0.8403 0.3497 0.6296 0.063 Uiso 1 calc . . R
C17 C 0.9492(4) 0.3535(4) 0.8469(3) 0.0380(9) Uani 1 d . . .
C18 C 0.9308(5) 0.3122(4) 0.9362(4) 0.0479(11) Uani 1 d . . .
C19 C 1.0428(6) 0.3117(5) 1.0256(4) 0.0663(14) Uani 1 d . . .
H19 H 1.0309 0.2836 1.0861 0.080 Uiso 1 calc . . R
C20 C 1.1672(6) 0.3531(5) 1.0206(5) 0.0715(15) Uani 1 d . . .
H20 H 1.2432 0.3536 1.0786 0.086 Uiso 1 calc . . R
C21 C 1.1853(5) 0.3962(5) 0.9289(5) 0.0683(15) Uani 1 d . . .
H21 H 1.2735 0.4254 0.9287 0.082 Uiso 1 calc . . R
C22 C 1.0774(4) 0.3965(4) 0.8398(4) 0.0528(12) Uani 1 d . . .
H22 H 1.0895 0.4237 0.7789 0.063 Uiso 1 calc . . R

loop_
_atom_site_aniso_label
_atom_site_aniso_U_11
_atom_site_aniso_U_22
_atom_site_aniso_U_33
_atom_site_aniso_U_23
_atom_site_aniso_U_13
_atom_site_aniso_U_12
I1 0.03160(15) 0.0621(2) 0.0580(2) 0.02081(17) 0.01180(14) 0.00523(14)
I2 0.05721(19) 0.0531(2) 0.0481(2) 0.02753(16) 0.01493(15) 0.01132(15)
Cd1 0.03192(16) 0.04038(18) 0.03538(18) 0.01300(14) 0.01077(13) 0.01163(14)
N1 0.0310(17) 0.045(2) 0.034(2) 0.0125(17) 0.0092(16) 0.0066(16)
N2 0.0324(17) 0.040(2) 0.032(2) 0.0095(17) 0.0081(15) 0.0099(16)
N3 0.0313(18) 0.044(2) 0.038(2) 0.0082(17) 0.0032(16) 0.0074(16)
N4 0.037(2) 0.057(3) 0.056(3) 0.017(2) 0.0118(19) 0.0014(19)
N5 0.036(2) 0.063(3) 0.065(3) 0.017(2) 0.012(2) 0.009(2)
N6 0.0337(18) 0.040(2) 0.051(2) 0.0140(18) 0.0158(17) 0.0139(16)
N7 0.039(2) 0.051(2) 0.043(2) 0.0118(19) 0.0129(17) 0.0246(19)
N8 0.042(2) 0.044(2) 0.046(2) 0.0109(19) 0.0133(18) 0.0160(18)
N9 0.050(2) 0.057(3) 0.080(3) 0.018(3) 0.027(2) 0.009(2)
N10 0.066(3) 0.073(3) 0.077(3) 0.037(3) 0.034(3) 0.013(2)
C1 0.033(2) 0.052(3) 0.040(3) 0.017(2) 0.011(2) 0.004(2)
C2 0.038(2) 0.064(3) 0.045(3) 0.023(3) 0.019(2) 0.011(2)
C3 0.031(2) 0.037(2) 0.032(2) 0.0113(19) 0.0078(18) 0.0115(19)
C4 0.039(2) 0.060(3) 0.044(3) 0.019(2) 0.013(2) 0.002(2)
C5 0.041(2) 0.046(3) 0.040(3) 0.008(2) 0.006(2) 0.014(2)
C6 0.040(2) 0.034(2) 0.034(2) 0.0011(19) 0.0053(19) 0.0089(19)
C7 0.037(2) 0.040(3) 0.040(3) 0.002(2) 0.000(2) 0.011(2)
C8 0.051(3) 0.049(3) 0.052(3) -0.001(2) 0.003(2) 0.019(3)
C9 0.081(4) 0.050(3) 0.053(3) 0.012(3) 0.001(3) 0.032(3)
C10 0.080(4) 0.047(3) 0.053(3) 0.018(3) 0.018(3) 0.012(3)
C11 0.046(3) 0.045(3) 0.051(3) 0.010(2) 0.010(2) 0.003(2)
C12 0.039(2) 0.052(3) 0.046(3) 0.017(2) 0.016(2) 0.006(2)
C13 0.039(2) 0.069(3) 0.052(3) 0.026(3) 0.024(2) 0.021(2)
C14 0.035(2) 0.043(3) 0.045(3) 0.010(2) 0.012(2) 0.012(2)
C15 0.046(3) 0.050(3) 0.123(5) 0.027(3) 0.029(3) 0.012(3)
C16 0.058(3) 0.060(3) 0.043(3) 0.010(2) 0.012(2) 0.034(3)
C17 0.041(2) 0.031(2) 0.039(3) 0.007(2) 0.008(2) 0.0128(19)
C18 0.059(3) 0.039(3) 0.046(3) 0.014(2) 0.014(2) 0.017(2)
C19 0.082(4) 0.064(4) 0.053(3) 0.023(3) 0.016(3) 0.022(3)
C20 0.069(4) 0.069(4) 0.061(4) 0.015(3) -0.006(3) 0.028(3)
C21 0.042(3) 0.071(4) 0.078(4) 0.009(3) 0.011(3) 0.010(3)
C22 0.047(3) 0.059(3) 0.054(3) 0.018(3) 0.019(2) 0.013(2)

loop_
_atom_type_symbol
_atom_type_description
_atom_type_scat_dispersion_real
_atom_type_scat_dispersion_imag
_atom_type_scat_source
C C 0.0033 0.0016 'International Tables Vol C Tables 4.2.6.8 and 6.1.1.4'
H H 0.0000 0.0000 'International Tables Vol C Tables 4.2.6.8 and 6.1.1.4'
Cd Cd -0.8075 1.2024 'International Tables Vol C Tables 4.2.6.8 and 6.1.1.4'
I I -0.4742 1.8119 'International Tables Vol C Tables 4.2.6.8 and 6.1.1.4'
N N 0.0061 0.0033 'International Tables Vol C Tables 4.2.6.8 and 6.1.1.4'

loop_
_geom_angle_atom_site_label_1
_geom_angle_atom_site_label_2
_geom_angle_atom_site_label_3
_geom_angle
_geom_angle_site_symmetry_1
_geom_angle_site_symmetry_3
I2 Cd1 I1 112.906(14) . .
N1 Cd1 I1 106.78(8) . .
N1 Cd1 I2 108.63(8) . .
N6 Cd1 I1 117.88(9) . .
N6 Cd1 I2 107.53(8) . .
N6 Cd1 N1 102.30(11) . .
C1 N1 Cd1 124.3(3) . .
C3 N1 Cd1 127.6(2) . .
C3 N1 C1 106.6(3) . .
C2 N2 C5 125.1(3) . .
C3 N2 C2 108.2(3) . .
C3 N2 C5 126.6(3) . .
N4 N3 C5 119.5(3) . .
N4 N3 C6 110.0(3) . .
C6 N3 C5 130.1(3) . .
N5 N4 N3 108.8(3) . .
N4 N5 C7 108.3(3) . .
C12 N6 Cd1 121.3(3) . .
C14 N6 Cd1 130.8(3) . .
C14 N6 C12 106.8(3) . .
C13 N7 C16 125.9(3) . .
C14 N7 C13 108.2(3) . .
C14 N7 C16 125.9(4) . .
N9 N8 C16 118.8(4) . .
C17 N8 N9 109.9(3) . .
C17 N8 C16 131.1(3) . .
N10 N9 N8 108.7(4) . .
N9 N10 C18 108.1(4) . .
N1 C1 H1 125.0 . .
C2 C1 N1 109.9(4) . .
C2 C1 H1 125.0 . .
N2 C2 H2 127.0 . .
C1 C2 N2 106.0(3) . .
C1 C2 H2 127.0 . .
N1 C3 N2 109.2(3) . .
N1 C3 C4 126.8(4) . .
N2 C3 C4 124.0(4) . .
C3 C4 H4A 109.5 . .
C3 C4 H4B 109.5 . .
C3 C4 H4C 109.5 . .
H4A C4 H4B 109.5 . .
H4A C4 H4C 109.5 . .
H4B C4 H4C 109.5 . .
N2 C5 H5A 108.8 . .
N2 C5 H5B 108.8 . .
N3 C5 N2 113.6(3) . .
N3 C5 H5A 108.8 . .
N3 C5 H5B 108.8 . .
H5A C5 H5B 107.7 . .
N3 C6 C7 103.7(3) . .
N3 C6 C11 133.8(4) . .
C11 C6 C7 122.5(4) . .
N5 C7 C6 109.2(3) . .
N5 C7 C8 130.5(4) . .
C6 C7 C8 120.2(4) . .
C7 C8 H8 121.4 . .
C9 C8 C7 117.2(4) . .
C9 C8 H8 121.4 . .
C8 C9 H9 119.1 . .
C8 C9 C10 121.8(4) . .
C10 C9 H9 119.1 . .
C9 C10 H10 118.7 . .
C11 C10 C9 122.5(5) . .
C11 C10 H10 118.7 . .
C6 C11 H11 122.1 . .
C10 C11 C6 115.8(4) . .
C10 C11 H11 122.1 . .
N6 C12 H12 125.4 . .
C13 C12 N6 109.2(4) . .
C13 C12 H12 125.4 . .
N7 C13 H13 126.8 . .
C12 C13 N7 106.5(3) . .
C12 C13 H13 126.8 . .
N6 C14 N7 109.3(3) . .
N6 C14 C15 125.7(3) . .
N7 C14 C15 124.9(4) . .
C14 C15 H15A 109.5 . .
C14 C15 H15B 109.5 . .
C14 C15 H15C 109.5 . .
H15A C15 H15B 109.5 . .
H15A C15 H15C 109.5 . .
H15B C15 H15C 109.5 . .
N7 C16 H16A 109.0 . .
N7 C16 H16B 109.0 . .
N8 C16 N7 112.8(3) . .
N8 C16 H16A 109.0 . .
N8 C16 H16B 109.0 . .
H16A C16 H16B 107.8 . .
N8 C17 C18 103.8(4) . .
N8 C17 C22 133.7(4) . .
C18 C17 C22 122.4(4) . .
N10 C18 C19 129.7(4) . .
C17 C18 N10 109.4(4) . .
C17 C18 C19 120.9(4) . .
C18 C19 H19 121.2 . .
C20 C19 C18 117.7(5) . .
C20 C19 H19 121.2 . .
C19 C20 H20 119.4 . .
C19 C20 C21 121.1(5) . .
C21 C20 H20 119.4 . .
C20 C21 H21 118.8 . .
C22 C21 C20 122.4(5) . .
C22 C21 H21 118.8 . .
C17 C22 H22 122.2 . .
C21 C22 C17 115.5(4) . .
C21 C22 H22 122.2 . .

loop_
_geom_bond_atom_site_label_1
_geom_bond_atom_site_label_2
_geom_bond_distance
_geom_bond_site_symmetry_2
I1 Cd1 2.7247(5) .
I2 Cd1 2.7162(4) .
Cd1 N1 2.263(3) .
Cd1 N6 2.228(3) .
N1 C1 1.384(4) .
N1 C3 1.330(5) .
N2 C2 1.383(5) .
N2 C3 1.358(5) .
N2 C5 1.456(5) .
N3 N4 1.364(4) .
N3 C5 1.441(4) .
N3 C6 1.364(5) .
N4 N5 1.298(4) .
N5 C7 1.367(5) .
N6 C12 1.386(5) .
N6 C14 1.324(5) .
N7 C13 1.368(5) .
N7 C14 1.362(4) .
N7 C16 1.458(5) .
N8 N9 1.364(5) .
N8 C16 1.451(5) .
N8 C17 1.362(5) .
N9 N10 1.288(5) .
N10 C18 1.374(6) .
C1 H1 0.9300 .
C1 C2 1.338(6) .
C2 H2 0.9300 .
C3 C4 1.475(5) .
C4 H4A 0.9600 .
C4 H4B 0.9600 .
C4 H4C 0.9600 .
C5 H5A 0.9700 .
C5 H5B 0.9700 .
C6 C7 1.392(5) .
C6 C11 1.388(5) .
C7 C8 1.395(6) .
C8 H8 0.9300 .
C8 C9 1.365(7) .
C9 H9 0.9300 .
C9 C10 1.388(6) .
C10 H10 0.9300 .
C10 C11 1.366(6) .
C11 H11 0.9300 .
C12 H12 0.9300 .
C12 C13 1.347(5) .
C13 H13 0.9300 .
C14 C15 1.472(6) .
C15 H15A 0.9600 .
C15 H15B 0.9600 .
C15 H15C 0.9600 .
C16 H16A 0.9700 .
C16 H16B 0.9700 .
C17 C18 1.373(5) .
C17 C22 1.387(5) .
C18 C19 1.403(6) .
C19 H19 0.9300 .
C19 C20 1.334(7) .
C20 H20 0.9300 .
C20 C21 1.411(7) .
C21 H21 0.9300 .
C21 C22 1.373(6) .
C22 H22 0.9300 .

loop_
_geom_torsion_atom_site_label_1
_geom_torsion_atom_site_label_2
_geom_torsion_atom_site_label_3
_geom_torsion_atom_site_label_4
_geom_torsion
_geom_torsion_site_symmetry_1
_geom_torsion_site_symmetry_2
_geom_torsion_site_symmetry_3
_geom_torsion_site_symmetry_4
I1 Cd1 N1 C1 4.9(3) . . . .
I1 Cd1 N1 C3 -159.3(3) . . . .
I1 Cd1 N6 C12 162.3(3) . . . .
I1 Cd1 N6 C14 -31.1(4) . . . .
I2 Cd1 N1 C1 126.9(3) . . . .
I2 Cd1 N1 C3 -37.2(3) . . . .
I2 Cd1 N6 C12 33.4(3) . . . .
I2 Cd1 N6 C14 -160.0(3) . . . .
Cd1 N1 C1 C2 -167.4(3) . . . .
Cd1 N1 C3 N2 166.7(2) . . . .
Cd1 N1 C3 C4 -13.6(5) . . . .
Cd1 N6 C12 C13 169.9(3) . . . .
Cd1 N6 C14 N7 -168.0(3) . . . .
Cd1 N6 C14 C15 12.8(7) . . . .
N1 Cd1 N6 C12 -81.0(3) . . . .
N1 Cd1 N6 C14 85.6(4) . . . .
N1 C1 C2 N2 0.4(4) . . . .
N3 N4 N5 C7 -1.0(5) . . . .
N3 C6 C7 N5 -0.1(5) . . . .
N3 C6 C7 C8 176.8(4) . . . .
N3 C6 C11 C10 -176.9(5) . . . .
N4 N3 C5 N2 109.2(4) . . . .
N4 N3 C6 C7 -0.5(4) . . . .
N4 N3 C6 C11 177.6(5) . . . .
N4 N5 C7 C6 0.7(5) . . . .
N4 N5 C7 C8 -175.8(5) . . . .
N5 C7 C8 C9 177.4(5) . . . .
N6 Cd1 N1 C1 -119.6(3) . . . .
N6 Cd1 N1 C3 76.3(3) . . . .
N6 C12 C13 N7 -0.7(5) . . . .
N8 N9 N10 C18 -0.3(5) . . . .
N8 C17 C18 N10 -0.6(5) . . . .
N8 C17 C18 C19 177.8(4) . . . .
N8 C17 C22 C21 -177.6(4) . . . .
N9 N8 C16 N7 84.1(5) . . . .
N9 N8 C17 C18 0.4(4) . . . .
N9 N8 C17 C22 177.9(4) . . . .
N9 N10 C18 C17 0.6(5) . . . .
N9 N10 C18 C19 -177.6(5) . . . .
N10 C18 C19 C20 178.3(5) . . . .
C1 N1 C3 N2 0.3(4) . . . .
C1 N1 C3 C4 180.0(4) . . . .
C2 N2 C3 N1 -0.1(4) . . . .
C2 N2 C3 C4 -179.8(3) . . . .
C2 N2 C5 N3 107.0(4) . . . .
C3 N1 C1 C2 -0.4(4) . . . .
C3 N2 C2 C1 -0.2(4) . . . .
C3 N2 C5 N3 -77.5(5) . . . .
C5 N2 C2 C1 176.0(3) . . . .
C5 N2 C3 N1 -176.1(3) . . . .
C5 N2 C3 C4 4.1(6) . . . .
C5 N3 N4 N5 175.2(4) . . . .
C5 N3 C6 C7 -173.9(4) . . . .
C5 N3 C6 C11 4.1(8) . . . .
C6 N3 N4 N5 0.9(5) . . . .
C6 N3 C5 N2 -77.9(5) . . . .
C6 C7 C8 C9 1.3(7) . . . .
C7 C6 C11 C10 0.9(7) . . . .
C7 C8 C9 C10 -0.5(7) . . . .
C8 C9 C10 C11 0.0(8) . . . .
C9 C10 C11 C6 -0.1(7) . . . .
C11 C6 C7 N5 -178.4(4) . . . .
C11 C6 C7 C8 -1.5(7) . . . .
C12 N6 C14 N7 0.0(4) . . . .
C12 N6 C14 C15 -179.1(5) . . . .
C13 N7 C14 N6 -0.5(5) . . . .
C13 N7 C14 C15 178.6(5) . . . .
C13 N7 C16 N8 95.3(5) . . . .
C14 N6 C12 C13 0.5(5) . . . .
C14 N7 C13 C12 0.8(5) . . . .
C14 N7 C16 N8 -85.9(5) . . . .
C16 N7 C13 C12 179.7(4) . . . .
C16 N7 C14 N6 -179.5(4) . . . .
C16 N7 C14 C15 -0.3(7) . . . .
C16 N8 N9 N10 176.0(4) . . . .
C16 N8 C17 C18 -175.0(4) . . . .
C16 N8 C17 C22 2.5(8) . . . .
C17 N8 N9 N10 -0.1(5) . . . .
C17 N8 C16 N7 -100.8(5) . . . .
C17 C18 C19 C20 0.2(7) . . . .
C18 C17 C22 C21 -0.6(7) . . . .
C18 C19 C20 C21 0.2(8) . . . .
C19 C20 C21 C22 -0.8(9) . . . .
C20 C21 C22 C17 1.0(7) . . . .
C22 C17 C18 N10 -178.4(4) . . . .
C22 C17 C18 C19 0.0(7) . . . .
